data_2201422
loop_
_publ_author_name
'Peeters, Oswald M.'
'Blaton, Norbert M.'

_publ_section_title
;
 (+)-(3<i>S</i>,4<i>R</i>)-Norcisapride hydrogen
 (2<i>R</i>,3<i>R</i>)-tartrate monohydrate
;
_journal_issue 10
_journal_name_full 'Acta Crystallographica Section E'
_journal_page_first o1169
_journal_page_last o1171
_journal_paper_doi 10.1107/S1600536802017683
_journal_volume 58
_journal_year 2002
_chemical_formula_iupac 'C14 H21 Cl N3 O3 1+, C4 H5 O6 1-, H2 O'
_chemical_formula_moiety 'C14 H21 Cl N3 O3 1+, C4 H5 O6 1-, H2 O'
_chemical_formula_sum 'C18 H28 Cl N3 O10'
_chemical_formula_weight 481.89
_chemical_name_systematic
;
(+)-(3S,4R)-cis-4-amino-5-chloro-2-methoxy-N-(3-methoxypiperidin-1-ium-4-yl)
benzamide hydrogen (2R,3R)-dihydroxybutanedioate monohydrate
;
_space_group_IT_number 4
_symmetry_cell_setting monoclinic
_symmetry_space_group_name_Hall 'P 2yb'
_symmetry_space_group_name_H-M 'P 1 21 1'
_cell_angle_alpha 90.00
_cell_angle_beta 93.980(6)
_cell_angle_gamma 90.00
_cell_formula_units_Z 2
_cell_length_a 7.6086(4)
_cell_length_b 10.6640(10)
_cell_length_c 14.0482(6)
_cell_measurement_reflns_used 39
_cell_measurement_temperature 293
_cell_measurement_theta_max 28.00
_cell_measurement_theta_min 10.78
_cell_volume 1137.10(13)
_computing_cell_refinement XSCANS
_computing_data_collection 'XSCANS (Siemens, 1996)'
_computing_data_reduction XSCANS
_computing_molecular_graphics 'DIAMOND (Bergerhoff, 1996)'
_computing_publication_material 'PARST (Nardelli, 1983), PLATON (Spek, 1998) and WinGX (Farrugia, 1999)'
_computing_structure_refinement 'SHELXL97 (Sheldrick, 1997)'
_computing_structure_solution 'SIR92 (Altomare et al, 1994)'
_diffrn_measurement_device_type 'Siemens P4 four-circle'
_diffrn_measurement_method \w/2\q
_diffrn_radiation_type CuK\a
_diffrn_radiation_wavelength 1.54178
_diffrn_reflns_av_R_equivalents .0332
_diffrn_reflns_limit_h_max 8
_diffrn_reflns_limit_h_min -1
_diffrn_reflns_limit_k_max 12
_diffrn_reflns_limit_k_min -1
_diffrn_reflns_limit_l_max 17
_diffrn_reflns_limit_l_min -17
_diffrn_reflns_number 2935
_diffrn_reflns_theta_max 69.02
_diffrn_standards_decay_% none
_diffrn_standards_interval_count 100
_diffrn_standards_number 3
_exptl_absorpt_coefficient_mu 2.010
_exptl_absorpt_correction_T_max .593
_exptl_absorpt_correction_T_min .325
_exptl_absorpt_correction_type '\y scan'
_exptl_absorpt_process_details '(XEMP; Siemens, 1989)'
_exptl_crystal_colour colourless
_exptl_crystal_density_diffrn 1.407
_exptl_crystal_density_method 'not measured'
_exptl_crystal_description block
_exptl_crystal_F_000 508
_exptl_crystal_size_max .45
_exptl_crystal_size_mid .30
_exptl_crystal_size_min .26
_refine_diff_density_max .21
_refine_diff_density_min -.26
_refine_ls_abs_structure_details 'Flack (1983), 220 Friedel pairs'
_refine_ls_abs_structure_Flack -.01(2)
_refine_ls_extinction_coef .026(2)
_refine_ls_extinction_expression
;
Fc^*^=kFc[1+0.001xFc^2^\l^3^/sin((2\q)]^-1/4^
;
_refine_ls_extinction_method SHELXL97
_refine_ls_goodness_of_fit_all 1.064
_refine_ls_goodness_of_fit_ref 1.064
_refine_ls_hydrogen_treatment constr
_refine_ls_matrix_type full
_refine_ls_number_parameters 295
_refine_ls_number_reflns 2350
_refine_ls_R_factor_all .0381
_refine_ls_R_factor_gt .0371
_refine_ls_shift/su_max <0.001
_refine_ls_structure_factor_coef Fsqd
_refine_ls_weighting_details 'w = 1/[\s^2^(Fo^2^)+(0.0690P)^2^+ 0.2043P]  where P = (Fo^2^+2Fc^2^)/3'
_refine_ls_weighting_scheme calc
_refine_ls_wR_factor_all .1068
_refine_ls_wR_factor_ref .1068
_reflns_number_gt 2280
_reflns_number_total 2350
_reflns_threshold_expression F^2^>2\s(F^2^)
_cod_data_source_file cm6017.cif
_cod_data_source_block I
_cod_original_cell_volume 1137.10(10)
_cod_original_sg_symbol_H-M 'P 21'
_cod_original_formula_sum 'C18 H28 Cl N3 O10  '
_cod_database_code 2201422

loop_
_symmetry_equiv_pos_as_xyz
x,y,z
-x,1/2+y,-z

loop_
_atom_site_label
_atom_site_fract_x
_atom_site_fract_y
_atom_site_fract_z
_atom_site_U_iso_or_equiv
_atom_site_adp_type
_atom_site_calc_flag
_atom_site_calc_attached_atom
_atom_site_refinement_flags
_atom_site_type_symbol
N1 1.0233(3) .8441(3) .5720(2) .0472(8) aniso . . . N
C2 .9115(5) .9582(4) .5754(2) .0520(10) aniso . . . C
C3 .8016(4) .9525(3) .6611(2) .0445(8) aniso . . . C
C4 .6873(4) .8348(3) .6578(2) .0443(8) aniso . . . C
C5 .7988(4) .7178(3) .6499(2) .0472(9) aniso . . . C
C6 .9171(4) .7267(4) .5667(2) .0510(10) aniso . . . C
O7 .9111(3) .9443(2) .74720(10) .0496(6) aniso . . . O
C8 .9896(8) 1.0584(5) .7775(4) .094(2) aniso . . . C
N9 .5907(3) .8322(3) .7439(2) .0509(9) aniso . . . N
C10 .4270(4) .7920(3) .7488(2) .0430(10) aniso . . . C
O11 .3413(3) .7443(2) .67840(10) .0489(6) aniso . . . O
C12 .3447(3) .8048(3) .8414(2) .0416(9) aniso . . . C
C13 .4104(4) .8751(3) .9209(2) .0468(9) aniso . . . C
C14 .3177(4) .8832(4) 1.0018(2) .0506(9) aniso . . . C
C15 .1554(4) .8235(3) 1.0080(2) .0494(9) aniso . . . C
C16 .0901(4) .7531(3) .9287(2) .0469(9) aniso . . . C
C17 .1846(4) .7434(3) .8483(2) .0430(8) aniso . . . C
O18 .5680(3) .9344(3) .9141(2) .0615(8) aniso . . . O
C19 .6417(6) 1.0067(6) .9924(3) .083(2) aniso . . . C
N20 .0663(5) .8328(4) 1.0882(2) .0710(10) aniso . . . N
Cl21 -.10910(10) .67510(10) .93367(7) .0695(3) aniso . . . Cl
O22 .7777(4) .3019(4) .5790(2) .0760(10) aniso . . . O
O23 .8168(3) .4087(3) .7152(2) .0561(8) aniso . . . O
C24 .7273(4) .3465(4) .6541(2) .0474(9) aniso . . . C
C25 .5358(4) .3187(3) .6734(2) .0467(9) aniso . . . C
O26 .4549(3) .2500(3) .5963(2) .0650(9) aniso . . . O
C27 .4360(4) .4391(3) .6895(2) .0434(9) aniso . . . C
O28 .4358(3) .5134(2) .6063(2) .0475(7) aniso . . . O
C29 .2509(4) .4065(3) .7192(2) .0470(10) aniso . . . C
O30 .1244(3) .4570(3) .6666(2) .0628(8) aniso . . . O
O31 .2339(3) .3397(4) .7876(2) .0810(10) aniso . . . O
O32 .3290(5) .0093(4) .5658(3) .109(2) aniso . . . O
H1A 1.0982 .8417 .6244 .059 iso calc N1 R H
H1B 1.0877 .8485 .5207 .059 iso calc N1 R H
H2A .8349 .9639 .5174 .065 iso calc C2 R H
H2B .9857 1.0322 .5795 .065 iso calc C2 R H
H3 .7268 1.0272 .6625 .056 iso calc C3 R H
H4 .6027 .8395 .6020 .055 iso calc C4 R H
H5A .7224 .6454 .6411 .059 iso calc C5 R H
H5B .8714 .7062 .7088 .059 iso calc C5 R H
H6A .9954 .6549 .5678 .064 iso calc C6 R H
H6B .8449 .7249 .5070 .064 iso calc C6 R H
H8A 1.0636 1.0446 .8347 .117 iso calc C8 R H
H8B .8994 1.1179 .7901 .117 iso calc C8 R H
H8C 1.0592 1.0904 .7286 .117 iso calc C8 R H
H9 .6446 .8589 .7958 .064 iso calc N9 R H
H14 .3645 .9297 1.0536 .063 iso calc C14 R H
H17 .1398 .6945 .7974 .054 iso calc C17 R H
H19A .7553 1.0375 .9779 .104 iso calc C19 R H
H19B .6540 .9551 1.0485 .104 iso calc C19 R H
H19C .5655 1.0761 1.0036 .104 iso calc C19 R H
H20A .1097 .8759 1.1359 .089 iso calc N20 R H
H20B -.0334 .7957 1.0912 .089 iso calc N20 R H
H25 .5348 .2672 .7312 .058 iso calc C25 R H
H26 .5276 .2355 .5572 .081 iso calc O26 R H
H27 .4983 .4851 .7420 .054 iso calc C27 R H
H28 .4080 .5855 .6188 .059 iso calc O28 R H
H30 .0299 .4393 .6880 .078 iso calc O30 R H
H32A .3552 .0810 .5891 .137 iso calc O32 R H
H32B .3534 .0097 .5077 .137 iso calc O32 R H

loop_
_atom_site_aniso_label
_atom_site_aniso_U_11
_atom_site_aniso_U_22
_atom_site_aniso_U_33
_atom_site_aniso_U_12
_atom_site_aniso_U_13
_atom_site_aniso_U_23
N1 .0350(10) .068(2) .0400(10) -.0030(10) .0108(9) .0010(10)
C2 .052(2) .061(2) .045(2) -.001(2) .0090(10) .0090(10)
C3 .040(2) .053(2) .0410(10) .0040(10) .0070(10) .0010(10)
C4 .0310(10) .068(2) .0350(10) -.0020(10) .0071(9) -.0050(10)
C5 .044(2) .054(2) .0450(10) -.0070(10) .0090(10) -.0050(10)
C6 .044(2) .062(2) .049(2) -.0020(10) .0140(10) -.0110(10)
O7 .0490(10) .0560(10) .0430(10) -.0050(10) -.0005(8) -.0050(10)
C8 .123(4) .068(3) .087(3) -.026(3) -.023(3) -.016(2)
N9 .0290(10) .090(2) .0350(10) -.0060(10) .0060(8) -.0100(10)
C10 .037(2) .055(2) .0380(10) .0030(10) .0050(10) -.0040(10)
O11 .0410(10) .0640(10) .0410(10) -.0030(10) .0038(7) -.0100(10)
C12 .0300(10) .055(2) .0400(10) .0020(10) .0070(10) -.0030(10)
C13 .043(2) .056(2) .0420(10) -.0020(10) .0070(10) -.0080(10)
C14 .048(2) .063(2) .0420(10) -.001(2) .0080(10) -.0080(10)
C15 .051(2) .058(2) .0410(10) .0080(10) .0170(10) .0050(10)
C16 .035(2) .059(2) .0470(10) .0030(10) .0110(10) .0080(10)
C17 .035(2) .053(2) .0410(10) .0020(10) .0030(10) .0010(10)
O18 .0480(10) .087(2) .0500(10) -.0220(10) .0130(9) -.0240(10)
C19 .074(3) .110(4) .066(2) -.031(3) .008(2) -.035(3)
N20 .072(2) .093(2) .0520(10) -.006(2) .0320(10) -.002(2)
Cl21 .0483(5) .0927(7) .0693(5) -.0162(4) .0172(3) .0086(5)
O22 .057(2) .111(2) .0640(10) -.009(2) .0320(10) -.015(2)
O23 .0290(10) .083(2) .0560(10) -.0030(10) .0063(8) .0010(10)
C24 .0300(10) .065(2) .0470(10) .0030(10) .0110(10) .0060(10)
C25 .035(2) .056(2) .049(2) -.0040(10) .0080(10) .0010(10)
O26 .0480(10) .069(2) .078(2) -.0070(10) .0040(10) -.0200(10)
C27 .031(2) .061(2) .0390(10) -.0060(10) .0090(10) -.0050(10)
O28 .0370(10) .0540(10) .0530(10) -.0037(9) .0135(8) -.0010(10)
C29 .0280(10) .072(2) .0430(10) -.0010(10) .0090(10) -.0010(10)
O30 .0260(10) .098(2) .0650(10) -.0020(10) .0074(9) .0210(10)
O31 .0420(10) .136(3) .0670(10) .005(2) .0190(10) .039(2)
O32 .105(3) .072(2) .149(3) -.017(2) .000(2) .003(3)

loop_
_atom_type_symbol
_atom_type_scat_dispersion_real
_atom_type_scat_dispersion_imag
_atom_type_scat_source
C .0181 .0091
;
International Tables for Crystallography (Vol. C)
;
H .0000 .0000
;
International Tables for Crystallography (Vol. C)
;
N .0311 .0180
;
International Tables for Crystallography (Vol. C)
;
O .0492 .0322
;
International Tables for Crystallography (Vol. C)
;
Cl .3639 .7018
;
International Tables for Crystallography (Vol. C)
;

loop_
_geom_angle_atom_site_label_1
_geom_angle_atom_site_label_2
_geom_angle_atom_site_label_3
_geom_angle
_geom_angle_publ_flag
H1A N1 H1B 107.9 no
H1A N1 C2 109.1 no
H1A N1 C6 109.1 no
H1B N1 C2 109.1 no
H1B N1 C6 109.1 no
C2 N1 C6 112.3(3) no
N1 C2 H2A 109.7 no
N1 C2 H2B 109.7 no
N1 C2 C3 110.0(3) no
H2A C2 H2B 108.2 no
H2A C2 C3 109.7 no
H2B C2 C3 109.7 no
C2 C3 H3 109.8 no
C2 C3 C4 110.8(3) no
C2 C3 O7 110.8(2) no
H3 C3 C4 109.8 no
H3 C3 O7 109.8 no
C4 C3 O7 105.9(2) no
C3 C4 H4 108.9 no
C3 C4 C5 111.0(3) no
C3 C4 N9 108.0(2) no
H4 C4 C5 108.9 no
H4 C4 N9 108.9 no
C5 C4 N9 111.2(2) no
C4 C5 H5A 109.3 no
C4 C5 H5B 109.3 no
C4 C5 C6 111.5(3) no
H5A C5 H5B 108.0 no
H5A C5 C6 109.3 no
H5B C5 C6 109.3 no
N1 C6 C5 111.1(3) no
N1 C6 H6A 109.4 no
N1 C6 H6B 109.4 no
C5 C6 H6A 109.4 no
C5 C6 H6B 109.4 no
H6A C6 H6B 108.0 no
C3 O7 C8 114.6(3) no
O7 C8 H8A 109.5 no
O7 C8 H8B 109.5 no
O7 C8 H8C 109.5 no
H8A C8 H8B 109.5 no
H8A C8 H8C 109.5 no
H8B C8 H8C 109.5 no
C4 N9 H9 117.3 no
C4 N9 C10 125.4(2) no
H9 N9 C10 117.3 no
N9 C10 O11 122.0(3) no
N9 C10 C12 118.0(2) no
O11 C10 C12 120.0(2) no
C10 C12 C13 126.5(2) no
C10 C12 C17 116.2(2) no
C13 C12 C17 117.3(3) no
C12 C13 C14 120.9(3) no
C12 C13 O18 117.2(3) no
C14 C13 O18 122.0(3) no
C13 C14 H14 119.1 no
C13 C14 C15 121.7(3) no
H14 C14 C15 119.1 no
C14 C15 C16 117.4(3) no
C14 C15 N20 120.8(3) no
C16 C15 N20 121.9(3) no
C15 C16 C17 120.8(3) no
C15 C16 Cl21 119.1(2) no
C17 C16 Cl21 120.1(2) no
C12 C17 C16 121.9(3) no
C12 C17 H17 119.1 no
C16 C17 H17 119.0 no
C13 O18 C19 119.8(3) no
O18 C19 H19A 109.5 no
O18 C19 H19B 109.5 no
O18 C19 H19C 109.5 no
H19A C19 H19B 109.5 no
H19A C19 H19C 109.5 no
H19B C19 H19C 109.5 no
C15 N20 H20A 120.0 no
C15 N20 H20B 120.0 no
H20A N20 H20B 120.0 no
O22 C24 O23 127.0(3) no
O22 C24 C25 115.5(3) no
O23 C24 C25 117.5(3) no
C24 C25 H25 108.5 no
C24 C25 O26 109.5(2) no
C24 C25 C27 110.8(2) no
H25 C25 O26 108.5 no
H25 C25 C27 108.5 no
O26 C25 C27 110.9(3) no
C25 O26 H26 109.5 no
C25 C27 H27 108.3 no
C25 C27 O28 108.9(3) no
C25 C27 C29 109.1(2) no
H27 C27 O28 108.3 no
H27 C27 C29 108.3 no
O28 C27 C29 113.8(2) no
C27 O28 H28 109.5 no
C27 C29 O30 114.3(2) no
C27 C29 O31 120.0(3) no
O30 C29 O31 125.7(3) no
C29 O30 H30 109.5 no
H32A O32 H32B 107.7 no

loop_
_geom_bond_atom_site_label_1
_geom_bond_atom_site_label_2
_geom_bond_distance
_geom_bond_publ_flag
N1 H1A .900 no
N1 H1B .900 no
N1 C2 1.487(5) no
N1 C6 1.489(5) no
C2 H2A .970 no
C2 H2B .970 no
C2 C3 1.513(4) no
C3 H3 .980 no
C3 C4 1.526(5) no
C3 O7 1.423(3) no
C4 H4 .980 no
C4 C5 1.517(5) no
C4 N9 1.459(4) no
C5 H5A .970 no
C5 H5B .970 no
C5 C6 1.527(5) no
C6 H6A .970 no
C6 H6B .970 no
O7 C8 1.408(6) no
C8 H8A .960 no
C8 H8B .960 no
C8 H8C .960 no
N9 H9 .860 no
N9 C10 1.323(4) no
C10 O11 1.254(3) no
C10 C12 1.488(4) no
C12 C13 1.408(4) no
C12 C17 1.392(4) no
C13 C14 1.382(4) no
C13 O18 1.364(4) no
C14 H14 .930 no
C14 C15 1.398(5) no
C15 C16 1.404(4) no
C15 N20 1.358(5) no
C16 C17 1.384(4) no
C16 Cl21 1.735(3) no
C17 H17 .930 no
O18 C19 1.427(5) no
C19 H19A .960 no
C19 H19B .960 no
C19 H19C .960 no
N20 H20A .860 no
N20 H20B .860 no
O22 C24 1.242(4) no
O23 C24 1.249(4) no
C24 C25 1.529(4) no
C25 H25 .980 no
C25 O26 1.413(4) no
C25 C27 1.517(5) no
O26 H26 .820 no
C27 H27 .980 no
C27 O28 1.412(4) no
C27 C29 1.536(4) no
O28 H28 .820 no
C29 O30 1.290(4) no
C29 O31 1.210(5) no
O30 H30 .820 no
O32 H32A .850 no
O32 H32B .850 no

loop_
_geom_hbond_atom_site_label_D
_geom_hbond_atom_site_label_H
_geom_hbond_atom_site_label_A
_geom_hbond_site_symmetry_A
_geom_hbond_distance_DH
_geom_hbond_distance_HA
_geom_hbond_distance_DA
_geom_hbond_angle_DHA
N9 H9 O18 . 0.86 1.97 2.643(3) 134
O26 H26 O22 . 0.82 2.03 2.545(4) 120
O28 H28 O11 . 0.82 1.97 2.776(3) 167
O32 H32A O26 . 0.85 1.96 2.764(5) 158
N1 H1A O11 1_655 0.90 2.21 2.953(3) 140
N1 H1B O22 2_756 0.90 1.86 2.728(4) 161
N20 H20A O23 2_657 0.86 2.16 2.955(4) 155
N20 H20B O31 2_557 0.86 2.41 2.970(4) 123
O30 H30 O23 1_455 0.82 1.72 2.535(3) 171
O32 H32B O28 2_646 0.85 2.34 3.107(5) 150

loop_
_geom_torsion_atom_site_label_1
_geom_torsion_atom_site_label_2
_geom_torsion_atom_site_label_3
_geom_torsion_atom_site_label_4
_geom_torsion
_geom_torsion_publ_flag
H1A N1 C2 H2A 176.9 no
H1A N1 C2 H2B 58.2 no
H1A N1 C2 C3 -62.5 no
H1B N1 C2 H2A 59.2 no
H1B N1 C2 H2B -59.4 no
H1B N1 C2 C3 179.9 no
C6 N1 C2 H2A -62.0 no
C6 N1 C2 H2B 179.4 no
C6 N1 C2 C3 58.7(3) no
H1A N1 C6 C5 64.9 no
H1A N1 C6 H6A -56.0 no
H1A N1 C6 H6B -174.1 no
H1B N1 C6 C5 -177.4 no
H1B N1 C6 H6A 61.7 no
H1B N1 C6 H6B -56.5 no
C2 N1 C6 C5 -56.3(3) no
C2 N1 C6 H6A -177.2 no
C2 N1 C6 H6B 64.7 no
N1 C2 C3 H3 -179.1 no
N1 C2 C3 C4 -57.7(3) no
N1 C2 C3 O7 59.5(3) no
H2A C2 C3 H3 -58.5 no
H2A C2 C3 C4 62.9 no
H2A C2 C3 O7 -179.9 no
H2B C2 C3 H3 60.2 no
H2B C2 C3 C4 -178.4 no
H2B C2 C3 O7 -61.2 no
C2 C3 C4 H4 -64.3 no
C2 C3 C4 C5 55.5(3) no
C2 C3 C4 N9 177.6(3) no
H3 C3 C4 H4 57.1 no
H3 C3 C4 C5 176.9 no
H3 C3 C4 N9 -61.0 no
O7 C3 C4 H4 175.5 no
O7 C3 C4 C5 -64.7(3) no
O7 C3 C4 N9 57.4(3) no
C2 C3 O7 C8 77.3(4) no
H3 C3 O7 C8 -44.1 no
C4 C3 O7 C8 -162.6(3) no
C3 C4 C5 H5A -173.9 no
C3 C4 C5 H5B 68.1 no
C3 C4 C5 C6 -52.9(3) no
H4 C4 C5 H5A -54.1 no
H4 C4 C5 H5B -172.1 no
H4 C4 C5 C6 66.9 no
N9 C4 C5 H5A 65.8 no
N9 C4 C5 H5B -52.1 no
N9 C4 C5 C6 -173.1(3) no
C3 C4 N9 H9 -36.7 no
C3 C4 N9 C10 143.3(3) no
H4 C4 N9 H9 -154.7 no
H4 C4 N9 C10 25.3 no
C5 C4 N9 H9 85.3 no
C5 C4 N9 C10 -94.7(3) no
C4 C5 C6 N1 53.0(3) no
C4 C5 C6 H6A 173.9 no
C4 C5 C6 H6B -67.9 no
H5A C5 C6 N1 174.0 no
H5A C5 C6 H6A -65.1 no
H5A C5 C6 H6B 53.1 no
H5B C5 C6 N1 -68.0 no
H5B C5 C6 H6A 52.9 no
H5B C5 C6 H6B 171.0 no
C3 O7 C8 H8A -178.4 no
C3 O7 C8 H8B 61.6 no
C3 O7 C8 H8C -58.4 no
C4 N9 C10 O11 4.3(5) no
C4 N9 C10 C12 -175.6(3) no
H9 N9 C10 O11 -175.6 no
H9 N9 C10 C12 4.4 no
N9 C10 C12 C13 12.0(4) no
N9 C10 C12 C17 -169.8(3) no
O11 C10 C12 C13 -168.0(3) no
O11 C10 C12 C17 10.2(4) no
C10 C12 C13 C14 177.6(3) no
C10 C12 C13 O18 -2.3(4) no
C17 C12 C13 C14 -.6(4) no
C17 C12 C13 O18 179.5(3) no
C10 C12 C17 C16 -176.6(3) no
C10 C12 C17 H17 3.3 no
C13 C12 C17 C16 1.7(4) no
C13 C12 C17 H17 -178.3 no
C12 C13 C14 H14 179.4 no
C12 C13 C14 C15 -.6(5) no
O18 C13 C14 H14 -.7 no
O18 C13 C14 C15 179.3(3) no
C12 C13 O18 C19 -179.8(3) no
C14 C13 O18 C19 .3(5) no
C13 C14 C15 C16 .7(5) no
C13 C14 C15 N20 -179.9(3) no
H14 C14 C15 C16 -179.3 no
H14 C14 C15 N20 .1 no
C14 C15 C16 C17 .4(5) no
C14 C15 C16 Cl21 178.9(3) no
N20 C15 C16 C17 -179.0(3) no
N20 C15 C16 Cl21 -.5(4) no
C14 C15 N20 H20A .0 no
C14 C15 N20 H20B 180.0 no
C16 C15 N20 H20A 179.4 no
C16 C15 N20 H20B -.6 no
C15 C16 C17 C12 -1.6(5) no
C15 C16 C17 H17 178.4 no
Cl21 C16 C17 C12 179.9(2) no
Cl21 C16 C17 H17 -.2 no
C13 O18 C19 H19A 176.4 no
C13 O18 C19 H19B 56.4 no
C13 O18 C19 H19C -63.6 no
O22 C24 C25 H25 115.9 no
O22 C24 C25 O26 -2.4(4) no
O22 C24 C25 C27 -125.1(3) no
O23 C24 C25 H25 -62.9 no
O23 C24 C25 O26 178.8(3) no
O23 C24 C25 C27 56.1(4) no
C24 C25 O26 H26 2.6 no
H25 C25 O26 H26 -115.7 no
C27 C25 O26 H26 125.3 no
C24 C25 C27 H27 -56.2 no
C24 C25 C27 O28 61.4(3) no
C24 C25 C27 C29 -173.9(3) no
H25 C25 C27 H27 62.8 no
H25 C25 C27 O28 -179.6 no
H25 C25 C27 C29 -54.9 no
O26 C25 C27 H27 -178.1 no
O26 C25 C27 O28 -60.5(3) no
O26 C25 C27 C29 64.2(3) no
C25 C27 O28 H28 -164.0 no
H27 C27 O28 H28 -46.4 no
C29 C27 O28 H28 74.2 no
C25 C27 C29 O30 -125.1(3) no
C25 C27 C29 O31 55.8(4) no
H27 C27 C29 O30 117.2 no
H27 C27 C29 O31 -61.9 no
O28 C27 C29 O30 -3.3(4) no
O28 C27 C29 O31 177.6(3) no
C27 C29 O30 H30 -176.7 no
O31 C29 O30 H30 2.3 no
